data_4089404
loop_
_publ_author_name
'Wu, Siquan'
'Li, Xiaoyan'
'Xiong, Zichang'
'Xu, Wengang'
'Lu, Yunqiang'
'Sun, Hongjian'

_publ_section_title
;
 Synthesis and Reactivity of Silyl Iron, Cobalt, and Nickel Complexes
 Bearing a [PSiP]-Pincer Ligand via Si--H Bond Activation
;
_journal_issue 11
_journal_name_full Organometallics
_journal_page_first 3227
_journal_paper_doi 10.1021/om400047j
_journal_volume 32
_journal_year 2013
_chemical_formula_moiety 'C40 H41 Co I P3 Si'
_chemical_formula_sum 'C40 H41 Co I P3 Si'
_chemical_formula_weight 828.56
_space_group_IT_number 14
_space_group_name_Hall '-P 2yn'
_space_group_name_H-M_alt 'P 1 21/n 1'
_symmetry_cell_setting monoclinic
_symmetry_space_group_name_H-M 'P 1 21/n 1'
_atom_sites_solution_hydrogens geom
_atom_sites_solution_primary direct
_atom_sites_solution_secondary difmap
_audit_creation_method SHELXL-97
_cell_angle_alpha 90.00
_cell_angle_beta 90.56(3)
_cell_angle_gamma 90.00
_cell_formula_units_Z 4
_cell_length_a 14.550(3)
_cell_length_b 14.636(3)
_cell_length_c 17.194(3)
_cell_measurement_temperature 293(2)
_cell_volume 3661.4(12)
_computing_cell_refinement 'Bruker XSCANS'
_computing_data_collection 'Bruker XSCANS'
_computing_data_reduction 'Bruker SHELXTL'
_computing_molecular_graphics 'Bruker SHELXTL'
_computing_publication_material 'Bruker SHELXTL'
_computing_structure_refinement 'SHELXL-97 (Sheldrick, 1997)'
_computing_structure_solution 'SHELXS-97 (Sheldrick, 1990)'
_diffrn_ambient_temperature 293(2)
_diffrn_measured_fraction_theta_full 0.996
_diffrn_measured_fraction_theta_max 0.996
_diffrn_measurement_device_type 'Bruker P4'
_diffrn_measurement_method '\w scans'
_diffrn_radiation_monochromator graphite
_diffrn_radiation_source 'fine-focus sealed tube'
_diffrn_radiation_type MoK\a
_diffrn_radiation_wavelength 0.71073
_diffrn_reflns_av_R_equivalents 0.0475
_diffrn_reflns_av_sigmaI/netI 0.0582
_diffrn_reflns_limit_h_max 10
_diffrn_reflns_limit_h_min -17
_diffrn_reflns_limit_k_max 17
_diffrn_reflns_limit_k_min -14
_diffrn_reflns_limit_l_max 20
_diffrn_reflns_limit_l_min -18
_diffrn_reflns_number 17766
_diffrn_reflns_theta_full 25.00
_diffrn_reflns_theta_max 25.00
_diffrn_reflns_theta_min 1.82
_exptl_absorpt_coefficient_mu 1.504
_exptl_absorpt_correction_type none
_exptl_crystal_density_diffrn 1.503
_exptl_crystal_density_method 'not measured'
_exptl_crystal_F_000 1680
_exptl_crystal_size_max 0.25
_exptl_crystal_size_mid 0.24
_exptl_crystal_size_min 0.20
_platon_squeeze_details
;
;
_refine_diff_density_max 0.409
_refine_diff_density_min -0.344
_refine_diff_density_rms 0.077
_refine_ls_extinction_method none
_refine_ls_goodness_of_fit_ref 1.001
_refine_ls_hydrogen_treatment mixed
_refine_ls_matrix_type full
_refine_ls_number_parameters 423
_refine_ls_number_reflns 6431
_refine_ls_number_restraints 0
_refine_ls_restrained_S_all 1.001
_refine_ls_R_factor_all 0.0607
_refine_ls_R_factor_gt 0.0369
_refine_ls_shift/su_max 0.001
_refine_ls_shift/su_mean 0.000
_refine_ls_structure_factor_coef Fsqd
_refine_ls_weighting_details 'calc w=1/[\s^2^(Fo^2^)+(0.0337P)^2^+0.0000P] where P=(Fo^2^+2Fc^2^)/3'
_refine_ls_weighting_scheme calc
_refine_ls_wR_factor_gt 0.0733
_refine_ls_wR_factor_ref 0.0833
_reflns_number_gt 4691
_reflns_number_total 6431
_reflns_threshold_expression >2sigma(I)
_cod_data_source_file om400047j_si_002.cif
_cod_data_source_block complex12
_cod_depositor_comments
;
The following automatic conversions were performed:

data item '_symmetry_cell_setting' value 'Monoclinic' was changed to
'monoclinic' in accordance with the
/home/saulius/struct/COD-crude-data/automatic-downloads/DataCite-retrospective/ACS/depositions/lib/dictionaries/cif_core.dic
dictionary named 'cif_core.dic' version 2.4.2 last updated on
2011-04-26.

Automatic conversion script
Id: cif_fix_values 6909 2019-04-08 15:41:33Z antanas 
;
_cod_original_cell_volume 3661.4(13)
_cod_original_sg_symbol_H-M 'P2(1)/n  '
_cod_database_code 4089404

loop_
_symmetry_equiv_pos_as_xyz
'x, y, z'
'-x+1/2, y+1/2, -z+1/2'
'-x, -y, -z'
'x-1/2, -y-1/2, z-1/2'

loop_
_atom_site_label
_atom_site_type_symbol
_atom_site_fract_x
_atom_site_fract_y
_atom_site_fract_z
_atom_site_U_iso_or_equiv
_atom_site_adp_type
_atom_site_occupancy
_atom_site_symmetry_multiplicity
_atom_site_calc_flag
_atom_site_refinement_flags
C1 C 0.7272(2) 0.9370(2) 0.1583(2) 0.0318(9) Uani 1 1 d .
C2 C 0.6832(3) 0.9844(3) 0.1002(2) 0.0427(10) Uani 1 1 d .
H2 H 0.6261 0.9641 0.0826 0.051 Uiso 1 1 calc R
C3 C 0.7208(3) 1.0608(3) 0.0670(2) 0.0489(11) Uani 1 1 d .
H3 H 0.6886 1.0926 0.0286 0.059 Uiso 1 1 calc R
C4 C 0.8060(3) 1.0902(3) 0.0906(2) 0.0462(11) Uani 1 1 d .
H4 H 0.8320 1.1421 0.0686 0.055 Uiso 1 1 calc R
C5 C 0.8522(3) 1.0427(3) 0.1466(3) 0.0500(11) Uani 1 1 d .
H5 H 0.9110 1.0612 0.1614 0.060 Uiso 1 1 calc R
C6 C 0.8134(3) 0.9678(3) 0.1819(2) 0.0428(10) Uani 1 1 d .
H6 H 0.8449 0.9377 0.2216 0.051 Uiso 1 1 calc R
C7 C 0.7233(2) 0.7436(3) 0.1436(2) 0.0303(9) Uani 1 1 d .
C8 C 0.7550(3) 0.7554(3) 0.0695(2) 0.0430(10) Uani 1 1 d .
H8 H 0.7527 0.8130 0.0467 0.052 Uiso 1 1 calc R
C9 C 0.7903(3) 0.6824(3) 0.0282(3) 0.0554(13) Uani 1 1 d .
H9 H 0.8113 0.6913 -0.0222 0.067 Uiso 1 1 calc R
C10 C 0.7946(3) 0.5976(3) 0.0608(3) 0.0520(12) Uani 1 1 d .
H10 H 0.8191 0.5488 0.0332 0.062 Uiso 1 1 calc R
C11 C 0.7626(3) 0.5850(3) 0.1343(3) 0.0496(11) Uani 1 1 d .
H11 H 0.7641 0.5271 0.1565 0.059 Uiso 1 1 calc R
C12 C 0.7278(3) 0.6576(3) 0.1761(2) 0.0404(10) Uani 1 1 d .
H12 H 0.7074 0.6484 0.2266 0.048 Uiso 1 1 calc R
C13 C 0.7241(2) 0.8209(2) 0.2950(2) 0.0302(9) Uani 1 1 d .
C14 C 0.8159(3) 0.8001(3) 0.3062(2) 0.0394(10) Uani 1 1 d .
H14 H 0.8527 0.7876 0.2636 0.047 Uiso 1 1 calc R
C15 C 0.8531(3) 0.7978(3) 0.3800(3) 0.0460(11) Uani 1 1 d .
H15 H 0.9149 0.7837 0.3872 0.055 Uiso 1 1 calc R
C16 C 0.7988(3) 0.8165(3) 0.4430(2) 0.0466(11) Uani 1 1 d .
H16 H 0.8245 0.8179 0.4927 0.056 Uiso 1 1 calc R
C17 C 0.7065(3) 0.8330(3) 0.4326(2) 0.0411(10) Uani 1 1 d .
H17 H 0.6700 0.8443 0.4757 0.049 Uiso 1 1 calc R
C18 C 0.6664(2) 0.8332(2) 0.3581(2) 0.0296(9) Uani 1 1 d .
C19 C 0.4222(3) 0.6872(3) 0.3292(2) 0.0341(9) Uani 1 1 d .
C20 C 0.4805(2) 0.7353(3) 0.3790(2) 0.0323(9) Uani 1 1 d .
C21 C 0.3766(3) 0.6088(3) 0.3551(3) 0.0504(11) Uani 1 1 d .
H21 H 0.3381 0.5765 0.3215 0.060 Uiso 1 1 calc R
C22 C 0.3891(3) 0.5800(3) 0.4303(3) 0.0571(13) Uani 1 1 d .
H22 H 0.3592 0.5276 0.4474 0.069 Uiso 1 1 calc R
C23 C 0.4448(3) 0.6272(3) 0.4802(3) 0.0519(12) Uani 1 1 d .
H23 H 0.4524 0.6073 0.5312 0.062 Uiso 1 1 calc R
C24 C 0.4967(3) 0.9325(3) 0.4055(2) 0.0466(11) Uani 1 1 d .
H24A H 0.4307 0.9337 0.4046 0.070 Uiso 1 1 calc R
H24B H 0.5199 0.9907 0.3889 0.070 Uiso 1 1 calc R
H24C H 0.5182 0.9199 0.4573 0.070 Uiso 1 1 calc R
C25 C 0.4109(3) 0.6262(3) 0.1726(2) 0.0370(9) Uani 1 1 d .
C26 C 0.3323(3) 0.5855(3) 0.1446(2) 0.0502(11) Uani 1 1 d .
H26 H 0.2755 0.6120 0.1544 0.060 Uiso 1 1 calc R
C27 C 0.2901(3) 0.7667(3) 0.2226(2) 0.0399(10) Uani 1 1 d .
C28 C 0.2582(3) 0.7985(3) 0.1510(3) 0.0562(12) Uani 1 1 d .
H28 H 0.2977 0.7992 0.1088 0.067 Uiso 1 1 calc R
C29 C 0.1697(4) 0.8291(4) 0.1415(4) 0.0761(16) Uani 1 1 d .
H29 H 0.1496 0.8503 0.0933 0.091 Uiso 1 1 calc R
C30 C 0.1112(4) 0.8282(4) 0.2034(5) 0.090(2) Uani 1 1 d .
H30 H 0.0512 0.8489 0.1974 0.108 Uiso 1 1 calc R
C31 C 0.1407(4) 0.7971(4) 0.2735(4) 0.0784(17) Uani 1 1 d .
H31 H 0.1005 0.7966 0.3153 0.094 Uiso 1 1 calc R
C32 C 0.2302(3) 0.7659(3) 0.2840(3) 0.0527(12) Uani 1 1 d .
H32 H 0.2495 0.7445 0.3324 0.063 Uiso 1 1 calc R
C33 C 0.4223(3) 1.0156(3) 0.1075(3) 0.0705(15) Uani 1 1 d .
H33A H 0.3769 0.9758 0.0851 0.106 Uiso 1 1 calc R
H33B H 0.4738 1.0201 0.0732 0.106 Uiso 1 1 calc R
H33C H 0.3962 1.0751 0.1151 0.106 Uiso 1 1 calc R
C34 C 0.5315(3) 1.0647(3) 0.2344(3) 0.0595(13) Uani 1 1 d .
H34A H 0.4937 1.1176 0.2419 0.089 Uiso 1 1 calc R
H34B H 0.5776 1.0779 0.1964 0.089 Uiso 1 1 calc R
H34C H 0.5607 1.0484 0.2827 0.089 Uiso 1 1 calc R
C35 C 0.3550(3) 0.9907(3) 0.2533(3) 0.0597(13) Uani 1 1 d .
H35A H 0.3610 0.9666 0.3051 0.090 Uiso 1 1 calc R
H35B H 0.3046 0.9612 0.2270 0.090 Uiso 1 1 calc R
H35C H 0.3437 1.0552 0.2558 0.090 Uiso 1 1 calc R
C36 C 0.4933(3) 0.5829(3) 0.1571(3) 0.0558(12) Uani 1 1 d .
H36 H 0.5477 0.6082 0.1761 0.067 Uiso 1 1 calc R
C37 C 0.4970(4) 0.5045(3) 0.1150(3) 0.0704(15) Uani 1 1 d .
H37 H 0.5533 0.4766 0.1062 0.084 Uiso 1 1 calc R
C38 C 0.4182(4) 0.4666(3) 0.0856(3) 0.0706(16) Uani 1 1 d .
H38 H 0.4207 0.4145 0.0547 0.085 Uiso 1 1 calc R
C39 C 0.3366(4) 0.5060(4) 0.1021(3) 0.0695(15) Uani 1 1 d .
H39 H 0.2825 0.4789 0.0845 0.083 Uiso 1 1 calc R
C40 C 0.4897(3) 0.7042(3) 0.4553(2) 0.0433(10) Uani 1 1 d .
H40 H 0.5270 0.7362 0.4900 0.052 Uiso 1 1 calc R
Co1 Co 0.52055(3) 0.82874(3) 0.20734(3) 0.02877(13) Uani 1 1 d .
H100 H 0.556(2) 0.743(2) 0.2274(19) 0.041(10) Uiso 1 1 d .
I1 I 0.505699(18) 0.79746(2) 0.054462(14) 0.04331(10) Uani 1 1 d .
P1 P 0.41041(7) 0.73141(7) 0.23035(6) 0.0336(2) Uani 1 1 d .
P2 P 0.67068(6) 0.83619(7) 0.19926(5) 0.0284(2) Uani 1 1 d .
P3 P 0.46031(7) 0.96989(7) 0.20045(6) 0.0410(3) Uani 1 1 d .
Si1 Si 0.53871(7) 0.84034(7) 0.33739(6) 0.0312(3) Uani 1 1 d .

loop_
_atom_site_aniso_label
_atom_site_aniso_U_11
_atom_site_aniso_U_22
_atom_site_aniso_U_33
_atom_site_aniso_U_23
_atom_site_aniso_U_13
_atom_site_aniso_U_12
C1 0.033(2) 0.032(2) 0.031(2) -0.0008(17) 0.0077(17) -0.0036(17)
C2 0.042(3) 0.039(3) 0.047(3) 0.011(2) -0.003(2) -0.0110(19)
C3 0.054(3) 0.042(3) 0.050(3) 0.012(2) -0.004(2) -0.004(2)
C4 0.055(3) 0.032(3) 0.052(3) 0.000(2) 0.010(2) -0.008(2)
C5 0.041(3) 0.049(3) 0.060(3) 0.001(2) 0.003(2) -0.016(2)
C6 0.038(3) 0.042(3) 0.049(3) 0.004(2) -0.004(2) -0.0060(19)
C7 0.024(2) 0.035(2) 0.032(2) -0.0019(17) -0.0002(16) 0.0016(16)
C8 0.050(3) 0.037(3) 0.042(3) 0.003(2) 0.011(2) 0.002(2)
C9 0.058(3) 0.067(4) 0.041(3) -0.011(2) 0.021(2) 0.002(2)
C10 0.053(3) 0.045(3) 0.058(3) -0.016(2) 0.005(2) 0.008(2)
C11 0.053(3) 0.037(3) 0.059(3) 0.000(2) 0.001(2) 0.005(2)
C12 0.043(3) 0.039(3) 0.040(2) 0.000(2) 0.0085(19) 0.0024(19)
C13 0.030(2) 0.028(2) 0.032(2) -0.0003(16) -0.0051(17) -0.0027(16)
C14 0.035(2) 0.040(3) 0.042(2) 0.004(2) -0.0013(19) 0.0012(19)
C15 0.038(3) 0.046(3) 0.054(3) 0.010(2) -0.013(2) 0.001(2)
C16 0.050(3) 0.049(3) 0.041(3) 0.009(2) -0.019(2) -0.006(2)
C17 0.046(3) 0.040(3) 0.037(2) 0.0037(19) -0.002(2) -0.0030(19)
C18 0.035(2) 0.026(2) 0.027(2) -0.0001(16) -0.0014(17) -0.0023(16)
C19 0.033(2) 0.034(2) 0.036(2) 0.0045(18) 0.0075(17) -0.0017(17)
C20 0.028(2) 0.037(2) 0.032(2) 0.0005(17) 0.0057(17) 0.0032(17)
C21 0.049(3) 0.049(3) 0.053(3) 0.006(2) 0.004(2) -0.015(2)
C22 0.063(3) 0.049(3) 0.059(3) 0.018(3) 0.015(3) -0.010(2)
C23 0.060(3) 0.056(3) 0.040(3) 0.017(2) 0.010(2) 0.003(2)
C24 0.060(3) 0.039(3) 0.041(2) -0.004(2) 0.007(2) 0.005(2)
C25 0.038(2) 0.036(2) 0.037(2) 0.0039(19) 0.0039(19) -0.0055(19)
C26 0.053(3) 0.042(3) 0.055(3) -0.004(2) 0.003(2) -0.012(2)
C27 0.030(2) 0.038(3) 0.052(3) -0.009(2) -0.001(2) -0.0052(18)
C28 0.038(3) 0.065(3) 0.066(3) 0.003(3) -0.008(2) 0.000(2)
C29 0.048(3) 0.086(4) 0.094(4) 0.002(3) -0.017(3) 0.005(3)
C30 0.037(3) 0.094(5) 0.138(6) -0.009(4) -0.014(4) 0.015(3)
C31 0.044(3) 0.083(4) 0.109(5) -0.019(4) 0.025(3) 0.005(3)
C32 0.042(3) 0.051(3) 0.065(3) -0.011(2) 0.009(2) -0.003(2)
C33 0.099(4) 0.056(3) 0.057(3) 0.014(3) -0.012(3) 0.021(3)
C34 0.071(3) 0.042(3) 0.066(3) -0.003(2) -0.001(2) -0.005(2)
C35 0.052(3) 0.052(3) 0.076(3) -0.009(3) -0.003(2) 0.016(2)
C36 0.049(3) 0.039(3) 0.079(3) -0.009(3) 0.005(2) -0.005(2)
C37 0.080(4) 0.048(3) 0.084(4) -0.015(3) 0.018(3) 0.005(3)
C38 0.114(5) 0.046(3) 0.053(3) -0.018(2) 0.014(3) -0.017(3)
C39 0.087(4) 0.059(4) 0.062(3) -0.015(3) -0.007(3) -0.028(3)
C40 0.042(3) 0.051(3) 0.036(2) 0.004(2) 0.0053(19) 0.004(2)
Co1 0.0268(3) 0.0309(3) 0.0286(3) 0.0020(2) -0.0002(2) -0.0021(2)
I1 0.04446(18) 0.0526(2) 0.03280(16) 0.00053(13) -0.00560(12) -0.00932(13)
P1 0.0296(6) 0.0351(6) 0.0360(6) -0.0001(5) 0.0006(4) -0.0046(4)
P2 0.0284(6) 0.0278(5) 0.0289(5) 0.0024(4) 0.0008(4) -0.0017(4)
P3 0.0431(7) 0.0351(7) 0.0448(7) 0.0025(5) -0.0037(5) 0.0044(5)
Si1 0.0324(6) 0.0317(6) 0.0295(6) -0.0016(5) 0.0026(5) -0.0009(5)

loop_
_atom_type_symbol
_atom_type_description
_atom_type_scat_dispersion_real
_atom_type_scat_dispersion_imag
_atom_type_scat_source
C C 0.0033 0.0016 'International Tables Vol C Tables 4.2.6.8 and 6.1.1.4'
H H 0.0000 0.0000 'International Tables Vol C Tables 4.2.6.8 and 6.1.1.4'
Si Si 0.0817 0.0704 'International Tables Vol C Tables 4.2.6.8 and 6.1.1.4'
P P 0.1023 0.0942 'International Tables Vol C Tables 4.2.6.8 and 6.1.1.4'
Co Co 0.3494 0.9721 'International Tables Vol C Tables 4.2.6.8 and 6.1.1.4'
I I -0.4742 1.8119 'International Tables Vol C Tables 4.2.6.8 and 6.1.1.4'

loop_
_geom_angle_atom_site_label_1
_geom_angle_atom_site_label_2
_geom_angle_atom_site_label_3
_geom_angle
C2 C1 C6 117.6(3)
C2 C1 P2 118.6(3)
C6 C1 P2 123.8(3)
C1 C2 C3 122.0(4)
C1 C2 H2 119.0
C3 C2 H2 119.0
C4 C3 C2 119.8(4)
C4 C3 H3 120.1
C2 C3 H3 120.1
C3 C4 C5 119.3(4)
C3 C4 H4 120.4
C5 C4 H4 120.4
C4 C5 C6 121.1(4)
C4 C5 H5 119.5
C6 C5 H5 119.5
C5 C6 C1 120.2(4)
C5 C6 H6 119.9
C1 C6 H6 119.9
C8 C7 C12 118.5(4)
C8 C7 P2 122.6(3)
C12 C7 P2 118.9(3)
C7 C8 C9 120.6(4)
C7 C8 H8 119.7
C9 C8 H8 119.7
C10 C9 C8 120.5(4)
C10 C9 H9 119.7
C8 C9 H9 119.7
C11 C10 C9 119.3(4)
C11 C10 H10 120.3
C9 C10 H10 120.3
C10 C11 C12 120.6(4)
C10 C11 H11 119.7
C12 C11 H11 119.7
C7 C12 C11 120.5(4)
C7 C12 H12 119.7
C11 C12 H12 119.7
C14 C13 C18 120.7(3)
C14 C13 P2 123.7(3)
C18 C13 P2 115.7(3)
C15 C14 C13 120.4(4)
C15 C14 H14 119.8
C13 C14 H14 119.8
C14 C15 C16 119.9(4)
C14 C15 H15 120.0
C16 C15 H15 120.0
C17 C16 C15 120.0(4)
C17 C16 H16 120.0
C15 C16 H16 120.0
C16 C17 C18 121.1(4)
C16 C17 H17 119.5
C18 C17 H17 119.5
C13 C18 C17 117.6(3)
C13 C18 Si1 117.3(3)
C17 C18 Si1 124.9(3)
C20 C19 C21 120.4(4)
C20 C19 P1 116.5(3)
C21 C19 P1 123.1(3)
C19 C20 C40 117.8(4)
C19 C20 Si1 116.7(3)
C40 C20 Si1 125.4(3)
C22 C21 C19 119.6(4)
C22 C21 H21 120.2
C19 C21 H21 120.2
C21 C22 C23 120.7(4)
C21 C22 H22 119.7
C23 C22 H22 119.7
C22 C23 C40 120.1(4)
C22 C23 H23 119.9
C40 C23 H23 119.9
Si1 C24 H24A 109.5
Si1 C24 H24B 109.5
H24A C24 H24B 109.5
Si1 C24 H24C 109.5
H24A C24 H24C 109.5
H24B C24 H24C 109.5
C36 C25 C26 116.9(4)
C36 C25 P1 119.8(3)
C26 C25 P1 123.2(3)
C39 C26 C25 120.8(4)
C39 C26 H26 119.6
C25 C26 H26 119.6
C32 C27 C28 118.2(4)
C32 C27 P1 123.7(3)
C28 C27 P1 118.0(3)
C29 C28 C27 121.3(5)
C29 C28 H28 119.3
C27 C28 H28 119.3
C30 C29 C28 119.6(5)
C30 C29 H29 120.2
C28 C29 H29 120.2
C31 C30 C29 120.1(5)
C31 C30 H30 120.0
C29 C30 H30 120.0
C30 C31 C32 120.9(5)
C30 C31 H31 119.5
C32 C31 H31 119.5
C27 C32 C31 119.9(5)
C27 C32 H32 120.0
C31 C32 H32 120.0
P3 C33 H33A 109.5
P3 C33 H33B 109.5
H33A C33 H33B 109.5
P3 C33 H33C 109.5
H33A C33 H33C 109.5
H33B C33 H33C 109.5
P3 C34 H34A 109.5
P3 C34 H34B 109.5
H34A C34 H34B 109.5
P3 C34 H34C 109.5
H34A C34 H34C 109.5
H34B C34 H34C 109.5
P3 C35 H35A 109.5
P3 C35 H35B 109.5
H35A C35 H35B 109.5
P3 C35 H35C 109.5
H35A C35 H35C 109.5
H35B C35 H35C 109.5
C37 C36 C25 121.9(4)
C37 C36 H36 119.1
C25 C36 H36 119.1
C36 C37 C38 120.3(5)
C36 C37 H37 119.9
C38 C37 H37 119.9
C39 C38 C37 118.9(5)
C39 C38 H38 120.5
C37 C38 H38 120.5
C38 C39 C26 121.1(5)
C38 C39 H39 119.5
C26 C39 H39 119.5
C23 C40 C20 121.3(4)
C23 C40 H40 119.3
C20 C40 H40 119.3
P1 Co1 P2 141.01(5)
P1 Co1 P3 108.84(5)
P2 Co1 P3 109.83(4)
P1 Co1 Si1 87.05(5)
P2 Co1 Si1 87.25(5)
P3 Co1 Si1 91.43(4)
P1 Co1 I1 90.80(4)
P2 Co1 I1 90.98(4)
P3 Co1 I1 94.47(4)
Si1 Co1 I1 174.10(4)
P1 Co1 H100 69.0(13)
P2 Co1 H100 72.1(13)
P3 Co1 H100 168.7(13)
Si1 Co1 H100 77.5(14)
I1 Co1 H100 96.6(14)
C25 P1 C19 101.86(17)
C25 P1 C27 101.92(18)
C19 P1 C27 104.46(19)
C25 P1 Co1 116.33(13)
C19 P1 Co1 109.72(13)
C27 P1 Co1 120.42(14)
C13 P2 C7 101.77(17)
C13 P2 C1 104.85(16)
C7 P2 C1 101.73(16)
C13 P2 Co1 110.60(13)
C7 P2 Co1 114.73(12)
C1 P2 Co1 121.02(12)
C33 P3 C35 97.4(2)
C33 P3 C34 99.7(2)
C35 P3 C34 101.1(2)
C33 P3 Co1 120.07(17)
C35 P3 Co1 117.29(16)
C34 P3 Co1 117.54(15)
C24 Si1 C18 104.20(18)
C24 Si1 C20 101.34(17)
C18 Si1 C20 108.99(16)
C24 Si1 Co1 129.18(14)
C18 Si1 Co1 106.75(12)
C20 Si1 Co1 105.31(12)

loop_
_geom_bond_atom_site_label_1
_geom_bond_atom_site_label_2
_geom_bond_distance
C1 C2 1.370(5)
C1 C6 1.389(5)
C1 P2 1.834(4)
C2 C3 1.372(5)
C2 H2 0.9300
C3 C4 1.370(5)
C3 H3 0.9300
C4 C5 1.360(6)
C4 H4 0.9300
C5 C6 1.377(5)
C5 H5 0.9300
C6 H6 0.9300
C7 C8 1.372(5)
C7 C12 1.379(5)
C7 P2 1.831(4)
C8 C9 1.384(5)
C8 H8 0.9300
C9 C10 1.363(6)
C9 H9 0.9300
C10 C11 1.364(6)
C10 H10 0.9300
C11 C12 1.381(5)
C11 H11 0.9300
C12 H12 0.9300
C13 C14 1.382(5)
C13 C18 1.390(5)
C13 P2 1.827(4)
C14 C15 1.374(5)
C14 H14 0.9300
C15 C16 1.374(6)
C15 H15 0.9300
C16 C17 1.375(5)
C16 H16 0.9300
C17 C18 1.402(5)
C17 H17 0.9300
C18 Si1 1.891(4)
C19 C20 1.390(5)
C19 C21 1.401(5)
C19 P1 1.825(4)
C20 C40 1.394(5)
C20 Si1 1.899(4)
C21 C22 1.370(6)
C21 H21 0.9300
C22 C23 1.364(6)
C22 H22 0.9300
C23 C40 1.372(6)
C23 H23 0.9300
C24 Si1 1.891(4)
C24 H24A 0.9600
C24 H24B 0.9600
C24 H24C 0.9600
C25 C36 1.384(5)
C25 C26 1.373(5)
C25 P1 1.831(4)
C26 C39 1.375(6)
C26 H26 0.9300
C27 C32 1.376(5)
C27 C28 1.391(6)
C27 P1 1.828(4)
C28 C29 1.371(6)
C28 H28 0.9300
C29 C30 1.371(8)
C29 H29 0.9300
C30 C31 1.354(8)
C30 H30 0.9300
C31 C32 1.389(6)
C31 H31 0.9300
C32 H32 0.9300
C33 P3 1.814(4)
C33 H33A 0.9600
C33 H33B 0.9600
C33 H33C 0.9600
C34 P3 1.824(4)
C34 H34A 0.9600
C34 H34B 0.9600
C34 H34C 0.9600
C35 P3 1.815(4)
C35 H35A 0.9600
C35 H35B 0.9600
C35 H35C 0.9600
C36 C37 1.358(6)
C36 H36 0.9300
C37 C38 1.366(6)
C37 H37 0.9300
C38 C39 1.353(7)
C38 H38 0.9300
C39 H39 0.9300
C40 H40 0.9300
Co1 P1 2.1832(11)
Co1 P2 2.1930(12)
Co1 P3 2.2468(12)
Co1 Si1 2.2555(12)
Co1 I1 2.6749(7)
Co1 H100 1.40(4)

loop_
_platon_squeeze_void_nr
_platon_squeeze_void_average_x
_platon_squeeze_void_average_y
_platon_squeeze_void_average_z
_platon_squeeze_void_volume
_platon_squeeze_void_count_electrons
_platon_squeeze_void_content
1 -0.022 0.327 0.881 30 3 ' '
2 0.022 0.672 0.119 30 3 ' '
3 0.478 0.172 0.381 30 3 ' '
4 0.522 0.827 0.619 30 3 ' '
